data_1531227
loop_
_publ_author_name
'Cranswick, L.M.D.'
'Mumme, W.G.'
'Roth, R.S.'
'Grey, I.E.'
'Bordet, P.'

_publ_section_title
;
 A new octahedral tilt in the perovskite phase Ca3 Nb2 O8
;
_journal_name_full 'Journal of Solid State Chemistry'
_journal_page_first 178
_journal_page_last 187
_journal_volume 172
_journal_year 2003
_chemical_formula_sum 'Ca3 Nb1.95 O8 V0.05'
_chemical_name_systematic 'Ca2.3 (Ca0.7 Nb1.95 V0.05) O8'
_space_group_IT_number 146
_symmetry_space_group_name_Hall 'R 3'
_symmetry_space_group_name_H-M 'R 3 :H'
_cell_angle_alpha 90
_cell_angle_beta 90
_cell_angle_gamma 120
_cell_formula_units_Z 60
_cell_length_a 16.91
_cell_length_b 16.91
_cell_length_c 41.5
_cell_volume 10276.990
_citation_journal_id_ASTM JSSCBI
_cod_data_source_file Cranswick_JSSCBI_2003_1525.cif
_cod_data_source_block Ca3Nb1.95O8V0.05
_cod_original_cell_volume 10276.99
_cod_database_code 1531227

loop_
_symmetry_equiv_pos_as_xyz
x,y,z
-y,x-y,z
-x+y,-x,z
x+2/3,y+1/3,z+1/3
-y+2/3,x-y+1/3,z+1/3
-x+y+2/3,-x+1/3,z+1/3
x+1/3,y+2/3,z+2/3
-y+1/3,x-y+2/3,z+2/3
-x+y+1/3,-x+2/3,z+2/3

loop_
_atom_site_label
_atom_site_type_symbol
_atom_site_fract_x
_atom_site_fract_y
_atom_site_fract_z
_atom_site_occupancy
_atom_site_U_iso_or_equiv
O7 O-2 0.2282 0.5807 0.0389 1 0.0
O30 O-2 0.496 0.6295 0.9265 1 0.0
O33 O-2 0.3385 0.1435 0.0963 1 0.0
Nb13 Nb+5 0.3354 -0.0008 0.1698 1 0.0
O48 O-2 0.3684 0.8021 0.8622 1 0.0
O53 O-2 0.1067 0.0457 0.0145 0.56 0.0
O47 O-2 0.5594 0.2008 0.1397 1 0.0
Ca2 Ca+2 0.9056 0.8091 0.9552 1 0.0
Nb7 Nb+5 0.218 0.1077 0.1103 1 0.0
O35 O-2 0.1373 0.0978 0.145 1 0.0
O19 O-2 0.1897 0.1684 0.0804 1 0.0
O14 O-2 0.585 0.7079 0.9866 1 0.0
O34 O-2 0.6653 0.807 0.9109 1 0.0
Nb2 Nb+5 0.6737 -0.0003 0.0012 1 0.0
Ca3 Ca+2 0.4492 0.2245 0.059 1 0.0
Ca7 Ca+2 0.21 0.4294 0.0326 1 0.0
Ca1 Ca+2 0.0894 0.1845 0.049 1 0.0
Ca22 Ca+2 0.8898 0.772 0.869 1 0.0
Ca18 Ca+2 0.3259 -0.0057 0.9205 1 0.0
Nb8 Nb+5 0.7829 0.8932 0.8919 1 0.0
O28 O-2 0.5383 0.0183 0.9141 1 0.0
Ca5 Ca+2 0 0 0.1687 1 0.0
Ca11 Ca+2 0.2621 0.1357 0.0316 0.087 0.0
O24 O-2 0.8172 0.506 0.928 1 0.0
Ca17 Ca+2 0.6725 0.0028 0.0826 1 0.0
Ca13 Ca+2 0.3308 0.0031 0.0859 1 0.0
O56 O-2 0 0 0.0404 0.44 0.0
O42 O-2 0.7324 0.5952 0.8543 1 0.0
Nb6 Nb+5 0.8868 0.4435 0.9453 1 0.0
Nb5 Nb+5 0.1142 0.5592 0.058 1 0.0
Ca20 Ca+2 0 0 0.9015 0.609 0.0
O41 O-2 0.3048 0.4272 0.145 1 0.0
O22 O-2 0.8005 0.6601 0.9151 1 0.0
O6 O-2 0.9345 0.5304 0.9801 1 0.0
Nb14 Nb+5 0.6695 0.0059 0.8354 1 0.0
O13 O-2 0.3943 0.3138 0.0361 1 0.0
O32 O-2 0.5177 0.8441 0.9043 1 0.0
O1 O-2 0.0478 0.2945 0.0379 1 0.0
O5 O-2 0.037 0.458 0.0313 1 0.0
Nb11 Nb+5 0.2233 0.4452 0.1137 1 0.0
O54 O-2 0.0427 0.9329 0.9863 0.44 0.0
Ca9 Ca+2 0.5545 0.109 0.0284 1 0.0
O31 O-2 0.4988 0.1285 0.0777 1 0.0
Ca26 Ca+2 0.896 0.4474 0.8611 1 0.0
O40 O-2 0.7511 0.774 0.86 1 0.0
O43 O-2 0.2513 0.5589 0.1438 1 0.0
Nb15 Nb+5 0.3333 0.6667 0.1704 1 0.0
Nb10 Nb+5 0.4452 0.8919 0.8904 1 0.0
O50 O-2 0.5438 0.9553 0.8523 1 0.0
Nb9 Nb+5 0.5531 0.1097 0.1134 1 0.0
Ca4 Ca+2 0.5405 0.7716 0.9468 1 0.0
O18 O-2 0.802 -0.0063 0.9171 1 0.0
O20 O-2 0.8588 0.8596 0.9126 1 0.0
O21 O-2 0.2013 0.3485 0.0881 1 0.0
O46 O-2 0.7147 0.097 0.8739 1 0.0
Ca15 Ca+2 0.3333 0.6667 0.0839 1 0.0
O44 O-2 0.7488 0.4374 0.8658 1 0.0
O25 O-2 0.1978 0.6667 0.0896 1 0.0
O49 O-2 0.4166 0.0231 0.1328 1 0.0
O11 O-2 0.5592 0.31 0.0218 1 0.0
O9 O-2 0.0946 0.6385 0.0312 1 0.0
O23 O-2 0.1406 0.4726 0.089 1 0.0
O3 O-2 0.2139 0.286 0.0205 1 0.0
Ca16 Ca+2 0.6667 0.3333 0.9182 1 0.0
Nb3 Nb+5 0.3333 0.6667 0.0028 1 0.0
Nb12 Nb+5 0.7767 0.5554 0.8914 1 0.0
O38 O-2 0.6955 0.9232 0.8598 1 0.0
O37 O-2 0.275 0.0598 0.1522 1 0.0
Ca19 Ca+2 0 0 0.0993 0.015 0.0
O15 O-2 0.4114 0.1182 0.018 1 0.0
O39 O-2 0.2982 0.2552 0.1335 1 0.0
O2 O-2 0.9205 0.6912 0.9754 1 0.0
O52 O-2 0.3931 0.9762 0.8722 1 0.0
O55 O-2 0 0 0.959 0.56 0.0
Ca14 Ca+2 0.6659 -0.0025 0.92 1 0.0
O45 O-2 0.247 0.8787 0.1442 1 0.0
O4 O-2 0.7606 0.7403 0.9727 1 0.0
O36 O-2 0.8697 0.9677 0.8592 1 0.0
Ca10 Ca+2 0.4518 0.9044 0.977 1 0.0
Ca21 Ca+2 0.1181 0.2237 0.1387 1 0.0
Ca23 Ca+2 0.4316 0.2194 0.1439 1 0.0
Nb4 Nb+5 0.6667 0.3333 0.0003 1 0.0
Ca8 Ca+2 0.7764 0.5582 0.9749 1 0.0
Ca6 Ca+2 0 0 0.8294 1 0.0
Ca12 Ca+2 0.7347 0.8703 0.9676 0.374 0.0
O16 O-2 0.6056 0.9168 0.9671 1 0.0
V1 V+5 0 0 -0.0008 1 0.0
O51 O-2 0.5853 0.0464 0.1528 1 0.0
Ca25 Ca+2 0.1063 0.5506 0.1376 1 0.0
O17 O-2 0.1636 -0.0127 0.0963 1 0.0
O27 O-2 0.521 -0.0195 0.0898 1 0.0
O10 O-2 0.9546 0.3893 0.9624 1 0.0
O12 O-2 0.4333 0.7592 0.9827 1 0.0
Nb1 Nb+5 0.3255 -0.0028 0.0023 1 0.0
Ca24 Ca+2 0.5568 0.7818 0.862 1 0.0
O8 O-2 0.7726 0.3582 0.9674 1 0.0
O29 O-2 0.4846 0.3274 0.1004 1 0.0
O26 O-2 0.8335 0.3512 0.9081 1 0.0
